data_9015659
loop_
_publ_author_name
'Alvaro, M.'
'Angel, R. J.'
'Camara, F.'

_publ_section_title
;
 High-pressure behavior of zoisite
 Note: P = 6.511 GPa
;
_journal_name_full 'American Mineralogist'
_journal_page_first 1165
_journal_page_last 1176
_journal_paper_doi 10.2138/am.2012.4014
_journal_volume 97
_journal_year 2012
_chemical_compound_source 'Merelani Hills, Tanzania'
_chemical_formula_sum 'Al3 Ca2 H O13 Si3'
_chemical_name_mineral Zoisite
_space_group_IT_number 62
_symmetry_space_group_name_Hall '-P 2ac 2n'
_symmetry_space_group_name_H-M 'P n m a'
_cell_angle_alpha 90
_cell_angle_beta 90
_cell_angle_gamma 90
_cell_formula_units_Z 4
_cell_length_a 16.0539
_cell_length_b 5.4609
_cell_length_c 9.8437
_cell_volume 862.985
_database_code_amcsd 0019077
_exptl_crystal_density_diffrn 3.497
_cod_original_formula_sum 'Si3 Al3 Ca2 O13 H'
_cod_database_code 9015659

loop_
_space_group_symop_operation_xyz
x,y,z
x,1/2-y,z
-x,1/2+y,-z
1/2-x,1/2+y,1/2+z
1/2+x,1/2-y,1/2-z
1/2+x,y,1/2-z
1/2-x,-y,1/2+z
-x,-y,-z

loop_
_atom_site_label
_atom_site_fract_x
_atom_site_fract_y
_atom_site_fract_z
_atom_site_U_iso_or_equiv
_atom_site_type_symbol
_atom_site_attached_hydrogens
Si1 0.41022 0.75000 0.27960 0.01080 Si 0
Si2 0.08005 0.25000 0.10580 0.01190 Si 0
Si3 0.15990 0.25000 0.43560 0.00960 Si 0
Al12 0.24902 0.99890 0.18730 0.01090 Al 0
Al3 0.10533 0.75000 0.29930 0.01130 Al 0
Ca1 0.36544 0.25000 0.43590 0.01410 Ca 0
Ca2 0.45481 0.25000 0.11030 0.01280 Ca 0
O1 0.12800 0.99360 0.14720 0.01220 O 0
O2 0.10090 0.01280 0.43210 0.01280 O 0
O3 0.35840 0.99400 0.24110 0.01130 O 0
O4 0.21940 0.75000 0.30330 0.01550 O 0
O5 0.22670 0.25000 0.31100 0.00720 O 0
O6 0.27020 0.75000 0.05750 0.01210 O 0
O7 0.98930 0.25000 0.16660 0.01850 O 0
O8 0.99530 0.75000 0.30240 0.01420 O 0
O9 0.42070 0.75000 0.44310 0.02800 O 0
O-H10 0.26210 0.25000 0.06600 0.01250 O 1

loop_
_cod_changelog_entry_id
_cod_changelog_entry_author
_cod_changelog_entry_date
_cod_changelog_entry_text
1
;cod-tools version 3.8.0
Id: cif_guess_AMCSD_atom_types 9574 2023-05-10 09:00:05Z saulius
;
2023-05-10T18:56:16+03:00
;Derived atom types and hydrogen counts
from atom names that follow the AMCSD naming convention
(Wat == water, O-H == hydroxyl).
;

loop_
_cod_related_entry_id
_cod_related_entry_database
_cod_related_entry_code
1 AMCSD 0019077
